data_7006238
loop_
_publ_author_name
'Neo, Kian Eang'
'Huynh, Han Vinh'
'Koh, Lip Lin'
'Henderson, William'
'Hor, T. S. Andy'

_publ_section_title
;
 Dinuclear PCP pincer complexes from Lewis acidic [Pd(OTf)(PCP)] and
 basic [Pd(4-Spy)(PCP)] (OTf = triflate; 4-Spy = 4-pyridinethiolate;
 PCP = (-)CH(CH(2)CH(2)PPh(2))(2)).
;
_journal_issue 48
_journal_name_full 'Dalton transactions (Cambridge, England : 2003)'
_journal_page_first 5701
_journal_page_last 5709
_journal_paper_doi 10.1039/b710752h
_journal_year 2007
_chemical_formula_sum 'C35.5 H36 N O0.5 P2 Pd S'
_chemical_formula_weight 685.05
_chemical_name_systematic
;
?
;
_space_group_IT_number 15
_symmetry_cell_setting monoclinic
_symmetry_space_group_name_Hall '-C 2yc'
_symmetry_space_group_name_H-M 'C 1 2/c 1'
_atom_sites_solution_hydrogens geom
_atom_sites_solution_primary direct
_atom_sites_solution_secondary difmap
_audit_creation_method SHELXL-97
_cell_angle_alpha 90.00
_cell_angle_beta 97.231(3)
_cell_angle_gamma 90.00
_cell_formula_units_Z 8
_cell_length_a 22.749(3)
_cell_length_b 9.4172(12)
_cell_length_c 29.902(4)
_cell_measurement_reflns_used 6841
_cell_measurement_temperature 223(2)
_cell_measurement_theta_max 24.91
_cell_measurement_theta_min 2.34
_cell_volume 6355.0(14)
_computing_cell_refinement 'Bruker SMART'
_computing_data_collection 'Bruker SMART'
_computing_data_reduction 'Bruker SAINT'
_computing_molecular_graphics 'Bruker SHELXTL'
_computing_publication_material 'Bruker SHELXTL'
_computing_structure_refinement 'SHELXL-97 (Sheldrick, 1997)'
_computing_structure_solution 'SHELXS-97 (Sheldrick, 1990)'
_diffrn_ambient_temperature 223(2)
_diffrn_measured_fraction_theta_full 0.999
_diffrn_measured_fraction_theta_max 0.999
_diffrn_measurement_device_type 'CCD area detector'
_diffrn_measurement_method 'phi and omega scans'
_diffrn_radiation_monochromator graphite
_diffrn_radiation_source 'fine-focus sealed tube'
_diffrn_radiation_type MoK\a
_diffrn_radiation_wavelength 0.71073
_diffrn_reflns_av_R_equivalents 0.0513
_diffrn_reflns_av_sigmaI/netI 0.0373
_diffrn_reflns_limit_h_max 29
_diffrn_reflns_limit_h_min -29
_diffrn_reflns_limit_k_max 12
_diffrn_reflns_limit_k_min -12
_diffrn_reflns_limit_l_max 38
_diffrn_reflns_limit_l_min -38
_diffrn_reflns_number 40276
_diffrn_reflns_theta_full 27.50
_diffrn_reflns_theta_max 27.50
_diffrn_reflns_theta_min 1.37
_exptl_absorpt_coefficient_mu 0.778
_exptl_absorpt_correction_T_max 0.9263
_exptl_absorpt_correction_T_min 0.7671
_exptl_absorpt_correction_type empirical
_exptl_absorpt_process_details 'Sadabs, (Sheldrick 2001)'
_exptl_crystal_colour COLOURLESS
_exptl_crystal_density_diffrn 1.432
_exptl_crystal_density_meas ?
_exptl_crystal_density_method .
_exptl_crystal_description BLOCK
_exptl_crystal_F_000 2816
_exptl_crystal_size_max 0.36
_exptl_crystal_size_mid 0.16
_exptl_crystal_size_min 0.10
_refine_diff_density_max 0.746
_refine_diff_density_min -0.601
_refine_diff_density_rms 0.081
_refine_ls_extinction_method none
_refine_ls_goodness_of_fit_ref 1.149
_refine_ls_hydrogen_treatment constructed
_refine_ls_matrix_type full
_refine_ls_number_parameters 388
_refine_ls_number_reflns 7280
_refine_ls_number_restraints 23
_refine_ls_restrained_S_all 1.153
_refine_ls_R_factor_all 0.0498
_refine_ls_R_factor_gt 0.0418
_refine_ls_shift/su_max 0.004
_refine_ls_shift/su_mean 0.000
_refine_ls_structure_factor_coef Fsqd
_refine_ls_weighting_details 'calc w=1/[\s^2^(Fo^2^)+(0.0354P)^2^+7.7895P] where P=(Fo^2^+2Fc^2^)/3'
_refine_ls_weighting_scheme calc
_refine_ls_wR_factor_gt 0.0866
_refine_ls_wR_factor_ref 0.0897
_reflns_number_gt 6470
_reflns_number_total 7280
_reflns_threshold_expression >2sigma(I)
_cod_data_source_file b710752h.txt
_cod_data_source_block 6056
_cod_depositor_comments
;
The following automatic conversions were performed:
'_symmetry_cell_setting' value 'Monoclinic' changed to 'monoclinic'
according to '/home/saulius/struct/CIF-dictionaries/cif_core.dic'
dictionary named 'cif_core.dic' version 2.4.1 from 2010-06-29.

Automatic conversion script
Id: cif_fix_enum 1527 2010-12-29 10:47:43Z saulius 
;
_cod_original_cell_volume 6355.2(14)
_cod_original_sg_symbol_H-M C2/c
_cod_original_formula_sum 'C35.50 H36 N O0.50 P2 Pd S'
_cod_database_code 7006238

loop_
_symmetry_equiv_pos_as_xyz
'x, y, z'
'-x, y, -z+1/2'
'x+1/2, y+1/2, z'
'-x+1/2, y+1/2, -z+1/2'
'-x, -y, -z'
'x, -y, z-1/2'
'-x+1/2, -y+1/2, -z'
'x+1/2, -y+1/2, z-1/2'

loop_
_atom_site_label
_atom_site_type_symbol
_atom_site_fract_x
_atom_site_fract_y
_atom_site_fract_z
_atom_site_U_iso_or_equiv
_atom_site_adp_type
_atom_site_occupancy
_atom_site_symmetry_multiplicity
_atom_site_calc_flag
_atom_site_refinement_flags
_atom_site_disorder_assembly
_atom_site_disorder_group
Pd1 Pd 0.669273(8) 0.19303(2) 0.598901(7) 0.02127(7) Uani 1 1 d . . .
S1 S 0.75871(3) 0.05463(8) 0.60800(3) 0.03213(17) Uani 1 1 d . . .
P1 P 0.60535(3) 0.00494(7) 0.58347(2) 0.02341(15) Uani 1 1 d . . .
P2 P 0.70263(3) 0.39803(7) 0.63410(2) 0.02412(15) Uani 1 1 d . . .
N1 N 0.91820(15) 0.2694(4) 0.55748(14) 0.0659(10) Uani 1 1 d . . .
C1 C 0.58962(12) 0.3112(3) 0.58781(10) 0.0271(6) Uani 1 1 d . . .
H1 H 0.5863 0.3405 0.5558 0.033 Uiso 1 1 calc R . .
C2 C 0.53391(12) 0.2236(3) 0.59147(10) 0.0310(6) Uani 1 1 d . . .
H2A H 0.5318 0.2003 0.6232 0.037 Uiso 1 1 calc R . .
H2B H 0.4988 0.2798 0.5805 0.037 Uiso 1 1 calc R . .
C3 C 0.53391(12) 0.0870(3) 0.56421(10) 0.0313(6) Uani 1 1 d . . .
H3A' H 0.5303 0.1075 0.5318 0.038 Uiso 1 1 calc R . .
H3B' H 0.5012 0.0249 0.5701 0.038 Uiso 1 1 calc R . .
C4 C 0.58871(13) 0.4494(3) 0.61413(10) 0.0323(6) Uani 1 1 d . . .
H4A H 0.5562 0.5092 0.6002 0.039 Uiso 1 1 calc R . .
H4B H 0.5813 0.4284 0.6450 0.039 Uiso 1 1 calc R . .
C5 C 0.64657(13) 0.5300(3) 0.61540(10) 0.0315(6) Uani 1 1 d . . .
H5A H 0.6481 0.6096 0.6366 0.038 Uiso 1 1 calc R . .
H5B H 0.6519 0.5664 0.5855 0.038 Uiso 1 1 calc R . .
C6 C 0.81799(12) 0.1420(3) 0.58864(10) 0.0297(6) Uani 1 1 d . . .
C7 C 0.81249(15) 0.2471(4) 0.55559(11) 0.0402(7) Uani 1 1 d . . .
H7 H 0.7748 0.2779 0.5427 0.048 Uiso 1 1 calc R . .
C8 C 0.86276(18) 0.3054(4) 0.54205(14) 0.0584(11) Uani 1 1 d . . .
H8 H 0.8575 0.3769 0.5200 0.070 Uiso 1 1 calc R . .
C9 C 0.92244(15) 0.1685(4) 0.58884(15) 0.0546(10) Uani 1 1 d . . .
H9 H 0.9608 0.1391 0.6005 0.065 Uiso 1 1 calc R . .
C10 C 0.87614(13) 0.1038(4) 0.60556(12) 0.0396(8) Uani 1 1 d . . .
H10 H 0.8832 0.0344 0.6282 0.048 Uiso 1 1 calc R . .
C1A C 0.77494(12) 0.4796(3) 0.63415(9) 0.0284(6) Uani 1 1 d . . .
C2A C 0.78255(15) 0.6055(3) 0.61145(11) 0.0405(8) Uani 1 1 d . . .
H2A1 H 0.7496 0.6522 0.5960 0.049 Uiso 1 1 calc R . .
C3A C 0.83870(18) 0.6624(4) 0.61162(13) 0.0529(10) Uani 1 1 d . . .
H3A H 0.8436 0.7477 0.5962 0.063 Uiso 1 1 calc R . .
C4A C 0.88723(16) 0.5950(4) 0.63407(13) 0.0522(10) Uani 1 1 d . . .
H4A1 H 0.9253 0.6335 0.6337 0.063 Uiso 1 1 calc R . .
C5A C 0.87997(15) 0.4708(4) 0.65715(12) 0.0461(8) Uani 1 1 d . . .
H5A1 H 0.9131 0.4252 0.6729 0.055 Uiso 1 1 calc R . .
C6A C 0.82400(13) 0.4132(3) 0.65722(10) 0.0349(7) Uani 1 1 d . . .
H6A H 0.8193 0.3285 0.6730 0.042 Uiso 1 1 calc R . .
C1B C 0.69640(12) 0.3829(3) 0.69413(9) 0.0267(6) Uani 1 1 d . . .
C2B C 0.71215(14) 0.4960(3) 0.72290(10) 0.0344(7) Uani 1 1 d . . .
H2B1 H 0.7277 0.5791 0.7116 0.041 Uiso 1 1 calc R . .
C3B C 0.70506(15) 0.4872(4) 0.76813(10) 0.0408(8) Uani 1 1 d . . .
H3B H 0.7156 0.5645 0.7874 0.049 Uiso 1 1 calc R . .
C4B C 0.68273(15) 0.3659(4) 0.78480(11) 0.0429(8) Uani 1 1 d . . .
H4B1 H 0.6781 0.3602 0.8155 0.051 Uiso 1 1 calc R . .
C5B C 0.66709(16) 0.2527(4) 0.75705(11) 0.0451(8) Uani 1 1 d . . .
H5B1 H 0.6519 0.1697 0.7687 0.054 Uiso 1 1 calc R . .
C6B C 0.67380(15) 0.2609(3) 0.71135(10) 0.0363(7) Uani 1 1 d . . .
H6B H 0.6630 0.1835 0.6923 0.044 Uiso 1 1 calc R . .
C1C C 0.61192(12) -0.1445(3) 0.54586(9) 0.0261(6) Uani 1 1 d . . .
C2C C 0.66558(14) -0.1754(3) 0.53046(10) 0.0343(7) Uani 1 1 d . . .
H2C H 0.6985 -0.1160 0.5381 0.041 Uiso 1 1 calc R . .
C3C C 0.67029(16) -0.2948(4) 0.50361(11) 0.0446(8) Uani 1 1 d . . .
H3C H 0.7067 -0.3163 0.4933 0.054 Uiso 1 1 calc R . .
C4C C 0.62203(16) -0.3817(4) 0.49199(11) 0.0455(8) Uani 1 1 d . . .
H4C H 0.6256 -0.4631 0.4743 0.055 Uiso 1 1 calc R . .
C5C C 0.56879(15) -0.3488(3) 0.50630(11) 0.0402(8) Uani 1 1 d . . .
H5C H 0.5356 -0.4067 0.4977 0.048 Uiso 1 1 calc R . .
C6C C 0.56325(14) -0.2320(3) 0.53317(10) 0.0328(7) Uani 1 1 d . . .
H6C H 0.5265 -0.2111 0.5430 0.039 Uiso 1 1 calc R . .
C1D C 0.59694(12) -0.0824(3) 0.63704(9) 0.0257(6) Uani 1 1 d . . .
C2D C 0.54316(14) -0.1359(4) 0.64663(11) 0.0426(8) Uani 1 1 d . . .
H2D H 0.5090 -0.1251 0.6257 0.051 Uiso 1 1 calc R . .
C3D C 0.53958(17) -0.2053(4) 0.68704(13) 0.0562(10) Uani 1 1 d . . .
H3D H 0.5031 -0.2429 0.6931 0.067 Uiso 1 1 calc R . .
C4D C 0.58896(17) -0.2196(4) 0.71838(12) 0.0502(9) Uani 1 1 d . . .
H4D H 0.5861 -0.2664 0.7458 0.060 Uiso 1 1 calc R . .
C5D C 0.64227(15) -0.1657(3) 0.70960(11) 0.0388(7) Uani 1 1 d . . .
H5D H 0.6759 -0.1745 0.7311 0.047 Uiso 1 1 calc R . .
C6D C 0.64646(13) -0.0982(3) 0.66901(10) 0.0304(6) Uani 1 1 d . . .
H6D H 0.6832 -0.0625 0.6630 0.036 Uiso 1 1 calc R . .
O1 O 0.4828(5) 0.3648(14) 0.6970(4) 0.154(5) Uani 0.50 1 d PD A -1
C1S C 0.4957(6) 0.3234(15) 0.7326(5) 0.109(5) Uani 0.50 1 d PDU A -1
C2S C 0.5038(13) 0.1759(13) 0.7411(11) 0.180(12) Uani 0.50 1 d PDU A -1
H2S1 H 0.4949 0.1237 0.7131 0.270 Uiso 0.50 1 calc PR A -1
H2S2 H 0.4774 0.1451 0.7623 0.270 Uiso 0.50 1 calc PR A -1
H2S3 H 0.5445 0.1581 0.7537 0.270 Uiso 0.50 1 calc PR A -1
C3S C 0.5057(11) 0.4333(19) 0.7686(5) 0.160(9) Uani 0.50 1 d PDU A -1
H3S1 H 0.4985 0.5267 0.7554 0.239 Uiso 0.50 1 calc PR A -1
H3S2 H 0.5463 0.4277 0.7830 0.239 Uiso 0.50 1 calc PR A -1
H3S3 H 0.4789 0.4171 0.7908 0.239 Uiso 0.50 1 calc PR A -1

loop_
_atom_site_aniso_label
_atom_site_aniso_U_11
_atom_site_aniso_U_22
_atom_site_aniso_U_33
_atom_site_aniso_U_23
_atom_site_aniso_U_13
_atom_site_aniso_U_12
Pd1 0.01855(11) 0.02105(11) 0.02413(11) 0.00063(8) 0.00236(7) -0.00081(8)
S1 0.0217(3) 0.0300(4) 0.0450(4) 0.0044(3) 0.0056(3) 0.0024(3)
P1 0.0199(3) 0.0240(3) 0.0260(4) 0.0001(3) 0.0014(3) -0.0022(3)
P2 0.0255(4) 0.0211(3) 0.0257(4) 0.0003(3) 0.0027(3) -0.0014(3)
N1 0.0429(19) 0.061(2) 0.100(3) -0.006(2) 0.0332(19) -0.0052(17)
C1 0.0228(13) 0.0281(14) 0.0296(14) 0.0053(12) -0.0001(11) 0.0043(11)
C2 0.0202(14) 0.0320(16) 0.0403(17) 0.0023(13) 0.0021(12) 0.0026(12)
C3 0.0225(14) 0.0337(16) 0.0360(16) 0.0013(13) -0.0025(12) -0.0014(12)
C4 0.0288(15) 0.0281(15) 0.0397(17) 0.0012(13) 0.0026(13) 0.0059(12)
C5 0.0339(16) 0.0264(15) 0.0335(16) 0.0024(12) 0.0015(12) 0.0024(12)
C6 0.0238(14) 0.0343(15) 0.0318(15) -0.0103(13) 0.0062(12) -0.0006(12)
C7 0.0342(17) 0.0510(19) 0.0369(17) -0.0009(15) 0.0095(14) 0.0008(15)
C8 0.059(3) 0.059(3) 0.063(3) 0.009(2) 0.031(2) -0.004(2)
C9 0.0258(17) 0.050(2) 0.088(3) -0.023(2) 0.0070(18) -0.0024(15)
C10 0.0298(16) 0.0405(18) 0.0476(19) -0.0131(15) 0.0010(14) 0.0032(14)
C1A 0.0294(15) 0.0295(15) 0.0267(14) -0.0061(12) 0.0051(11) -0.0055(12)
C2A 0.0421(19) 0.0364(17) 0.0427(18) 0.0042(14) 0.0040(15) -0.0133(15)
C3A 0.060(2) 0.049(2) 0.052(2) 0.0004(17) 0.0169(19) -0.0255(19)
C4A 0.039(2) 0.065(3) 0.055(2) -0.0156(19) 0.0188(17) -0.0237(19)
C5A 0.0305(17) 0.058(2) 0.050(2) -0.0131(18) 0.0050(15) -0.0046(16)
C6A 0.0349(17) 0.0349(16) 0.0352(16) -0.0044(13) 0.0057(13) -0.0022(13)
C1B 0.0258(14) 0.0287(15) 0.0257(14) -0.0004(11) 0.0032(11) 0.0049(11)
C2B 0.0406(17) 0.0315(16) 0.0307(16) 0.0000(13) 0.0027(13) -0.0020(13)
C3B 0.0461(19) 0.0440(19) 0.0314(17) -0.0097(14) 0.0014(14) 0.0026(15)
C4B 0.049(2) 0.053(2) 0.0273(16) 0.0032(15) 0.0096(14) 0.0080(17)
C5B 0.055(2) 0.0425(19) 0.0397(19) 0.0121(16) 0.0148(16) 0.0017(17)
C6B 0.0464(19) 0.0312(16) 0.0323(16) -0.0005(13) 0.0085(14) -0.0020(14)
C1C 0.0288(15) 0.0277(14) 0.0214(13) 0.0009(11) 0.0014(11) -0.0037(11)
C2C 0.0313(16) 0.0391(17) 0.0335(16) -0.0072(13) 0.0073(13) -0.0090(13)
C3C 0.045(2) 0.049(2) 0.0433(19) -0.0127(16) 0.0164(15) -0.0053(16)
C4C 0.065(2) 0.0410(19) 0.0317(17) -0.0147(14) 0.0087(16) -0.0104(17)
C5C 0.048(2) 0.0368(17) 0.0341(17) -0.0037(14) -0.0026(14) -0.0177(15)
C6C 0.0330(16) 0.0338(16) 0.0309(15) 0.0011(12) 0.0012(12) -0.0068(13)
C1D 0.0270(14) 0.0230(13) 0.0274(14) -0.0020(11) 0.0046(11) -0.0030(11)
C2D 0.0318(17) 0.056(2) 0.0412(19) 0.0097(16) 0.0077(14) -0.0062(15)
C3D 0.042(2) 0.074(3) 0.056(2) 0.022(2) 0.0191(18) -0.0107(19)
C4D 0.059(2) 0.059(2) 0.0343(18) 0.0159(16) 0.0150(17) -0.0028(19)
C5D 0.0464(19) 0.0364(17) 0.0325(16) 0.0028(13) 0.0006(14) 0.0013(14)
C6D 0.0311(15) 0.0276(15) 0.0324(15) 0.0021(12) 0.0033(12) -0.0039(12)
O1 0.126(9) 0.222(14) 0.117(9) 0.043(9) 0.024(8) -0.032(9)
C1S 0.068(7) 0.158(12) 0.107(11) 0.022(9) 0.039(9) -0.015(9)
C2S 0.098(10) 0.173(14) 0.26(3) -0.103(18) -0.021(14) -0.054(14)
C3S 0.167(17) 0.154(14) 0.16(2) -0.009(13) 0.03(2) 0.050(16)

loop_
_atom_type_symbol
_atom_type_description
_atom_type_scat_dispersion_real
_atom_type_scat_dispersion_imag
_atom_type_scat_source
C C 0.0033 0.0016 'International Tables Vol C Tables 4.2.6.8 and 6.1.1.4'
H H 0.0000 0.0000 'International Tables Vol C Tables 4.2.6.8 and 6.1.1.4'
N N 0.0061 0.0033 'International Tables Vol C Tables 4.2.6.8 and 6.1.1.4'
P P 0.1023 0.0942 'International Tables Vol C Tables 4.2.6.8 and 6.1.1.4'
S S 0.1246 0.1234 'International Tables Vol C Tables 4.2.6.8 and 6.1.1.4'
Pd Pd -0.9988 1.0072 'International Tables Vol C Tables 4.2.6.8 and 6.1.1.4'
O O 0.0106 0.0060 'International Tables Vol C Tables 4.2.6.8 and 6.1.1.4'

loop_
_geom_angle_atom_site_label_1
_geom_angle_atom_site_label_2
_geom_angle_atom_site_label_3
_geom_angle
_geom_angle_site_symmetry_1
_geom_angle_site_symmetry_3
_geom_angle_publ_flag
C1 Pd1 P2 81.71(8) . . ?
C1 Pd1 P1 82.33(8) . . ?
P2 Pd1 P1 155.29(3) . . ?
C1 Pd1 S1 177.35(8) . . ?
P2 Pd1 S1 100.31(3) . . ?
P1 Pd1 S1 96.31(3) . . ?
C6 S1 Pd1 112.73(11) . . ?
C1C P1 C3 105.75(13) . . ?
C1C P1 C1D 102.64(12) . . ?
C3 P1 C1D 106.20(13) . . ?
C1C P1 Pd1 128.34(9) . . ?
C3 P1 Pd1 104.62(10) . . ?
C1D P1 Pd1 107.65(9) . . ?
C1A P2 C5 108.15(14) . . ?
C1A P2 C1B 102.41(13) . . ?
C5 P2 C1B 102.59(13) . . ?
C1A P2 Pd1 127.37(9) . . ?
C5 P2 Pd1 104.88(10) . . ?
C1B P2 Pd1 108.97(10) . . ?
C9 N1 C8 114.1(3) . . ?
C4 C1 C2 111.1(2) . . ?
C4 C1 Pd1 115.83(19) . . ?
C2 C1 Pd1 113.96(18) . . ?
C3 C2 C1 111.2(2) . . ?
C2 C3 P1 104.38(19) . . ?
C5 C4 C1 111.9(2) . . ?
C4 C5 P2 103.82(19) . . ?
C7 C6 C10 115.8(3) . . ?
C7 C6 S1 124.6(2) . . ?
C10 C6 S1 119.6(3) . . ?
C8 C7 C6 119.3(3) . . ?
N1 C8 C7 125.7(4) . . ?
N1 C9 C10 125.9(4) . . ?
C9 C10 C6 119.3(3) . . ?
C6A C1A C2A 119.2(3) . . ?
C6A C1A P2 118.8(2) . . ?
C2A C1A P2 122.0(2) . . ?
C3A C2A C1A 120.0(3) . . ?
C4A C3A C2A 120.5(3) . . ?
C3A C4A C5A 119.8(3) . . ?
C4A C5A C6A 120.1(3) . . ?
C5A C6A C1A 120.4(3) . . ?
C6B C1B C2B 119.0(3) . . ?
C6B C1B P2 120.6(2) . . ?
C2B C1B P2 120.3(2) . . ?
C3B C2B C1B 120.5(3) . . ?
C4B C3B C2B 120.0(3) . . ?
C3B C4B C5B 120.6(3) . . ?
C4B C5B C6B 119.9(3) . . ?
C1B C6B C5B 120.1(3) . . ?
C2C C1C C6C 119.2(3) . . ?
C2C C1C P1 120.7(2) . . ?
C6C C1C P1 120.1(2) . . ?
C1C C2C C3C 119.6(3) . . ?
C4C C3C C2C 120.5(3) . . ?
C5C C4C C3C 119.6(3) . . ?
C4C C5C C6C 120.8(3) . . ?
C5C C6C C1C 120.2(3) . . ?
C2D C1D C6D 118.6(3) . . ?
C2D C1D P1 122.4(2) . . ?
C6D C1D P1 119.0(2) . . ?
C3D C2D C1D 120.2(3) . . ?
C4D C3D C2D 120.5(3) . . ?
C5D C4D C3D 120.0(3) . . ?
C4D C5D C6D 119.9(3) . . ?
C5D C6D C1D 120.8(3) . . ?
O1 C1S C2S 121.0(13) . . ?
O1 C1S C3S 115.9(12) . . ?
C2S C1S C3S 123.1(16) . . ?

loop_
_geom_bond_atom_site_label_1
_geom_bond_atom_site_label_2
_geom_bond_distance
_geom_bond_site_symmetry_2
_geom_bond_publ_flag
Pd1 C1 2.117(3) . ?
Pd1 P2 2.2824(8) . ?
Pd1 P1 2.3013(7) . ?
Pd1 S1 2.4027(8) . ?
S1 C6 1.740(3) . ?
P1 C1C 1.820(3) . ?
P1 C3 1.826(3) . ?
P1 C1D 1.832(3) . ?
P2 C1A 1.816(3) . ?
P2 C5 1.818(3) . ?
P2 C1B 1.824(3) . ?
N1 C9 1.330(5) . ?
N1 C8 1.331(5) . ?
C1 C4 1.522(4) . ?
C1 C2 1.528(4) . ?
C2 C3 1.523(4) . ?
C4 C5 1.516(4) . ?
C6 C7 1.393(5) . ?
C6 C10 1.402(4) . ?
C7 C8 1.375(5) . ?
C9 C10 1.365(5) . ?
C1A C6A 1.385(4) . ?
C1A C2A 1.388(4) . ?
C2A C3A 1.384(5) . ?
C3A C4A 1.373(6) . ?
C4A C5A 1.378(5) . ?
C5A C6A 1.384(4) . ?
C1B C6B 1.384(4) . ?
C1B C2B 1.387(4) . ?
C2B C3B 1.384(4) . ?
C3B C4B 1.370(5) . ?
C4B C5B 1.370(5) . ?
C5B C6B 1.396(4) . ?
C1C C2C 1.388(4) . ?
C1C C6C 1.394(4) . ?
C2C C3C 1.394(4) . ?
C3C C4C 1.378(5) . ?
C4C C5C 1.370(5) . ?
C5C C6C 1.378(4) . ?
C1D C2D 1.386(4) . ?
C1D C6D 1.391(4) . ?
C2D C3D 1.385(5) . ?
C3D C4D 1.376(5) . ?
C4D C5D 1.370(5) . ?
C5D C6D 1.384(4) . ?
O1 C1S 1.137(12) . ?
C1S C2S 1.420(15) . ?
C1S C3S 1.489(14) . ?
